data_2311921
loop_
_publ_author_name
'Cuartas, Viviana'
'Insuasty, Braulio'
'Cobo, Justo'
'Glidewell, Christopher'

_publ_section_title
;
 Reduced 3,4'-bipyrazoles from a simple pyrazole precursor: synthetic
 sequence, molecular structures and supramolecular assembly.
;
_journal_coeditor_code SK3669
_journal_issue 'Pt 10'
_journal_name_full 'Acta crystallographica. Section C, Structural chemistry'
_journal_page_first 784
_journal_page_last 790
_journal_paper_doi 10.1107/S205322961701302X
_journal_volume 73
_journal_year 2017
_chemical_formula_iupac 'C28 H27 N5 O'
_chemical_formula_moiety 'C28 H27 N5 O'
_chemical_formula_sum 'C28 H27 N5 O'
_chemical_formula_weight 449.55
_chemical_name_systematic
(3<i>RS</i>)-5'-[Benzyl(methyl)amino]-3'-methyl-1',5-diphenyl-3,4-dihydro-1'<i>H</i>,2<i>H</i>-[3,4'-bipyrazole]-2-carbaldehyde
_space_group_crystal_system monoclinic
_space_group_IT_number 14
_space_group_name_Hall '-P 2ybc'
_space_group_name_H-M_alt 'P 1 21/c 1'
_atom_sites_solution_hydrogens geom
_audit_creation_method SHELXL-2014
_cell_angle_alpha 90
_cell_angle_beta 97.711(18)
_cell_angle_gamma 90
_cell_formula_units_Z 4
_cell_length_a 11.321(5)
_cell_length_b 21.572(13)
_cell_length_c 9.550(5)
_cell_measurement_reflns_used 5340
_cell_measurement_temperature 100(2)
_cell_measurement_theta_max 27.562
_cell_measurement_theta_min 2.350
_cell_volume 2311(2)
_computing_cell_refinement
;
SAINT (Bruker, 2016)
;
_computing_data_collection 'APEX3 (Bruker2016)'
_computing_data_reduction
;
SAINT (Bruker, 2016)
;
_computing_molecular_graphics
;
PLATON (Spek, 2009)
;
_computing_publication_material
;
SHELXL-2014 (Sheldrick, 2015) and PLATON (Spek, 2009)
;
_computing_structure_refinement
;
SHELXL-2014 (Sheldrick, 2015)
;
_computing_structure_solution
;
SIR92 (Altomare <i>et al.</i>,  1994)
;
_diffrn_ambient_temperature 100(2)
_diffrn_measured_fraction_theta_full 0.999
_diffrn_measured_fraction_theta_max 0.996
_diffrn_measurement_device_type 'Bruker D8 Venture'
_diffrn_measurement_method '\f and \w scans'
_diffrn_radiation_monochromator 'multilayer mirror'
_diffrn_radiation_type MoK\a
_diffrn_radiation_wavelength 0.71073
_diffrn_reflns_av_R_equivalents 0.0442
_diffrn_reflns_limit_h_max 14
_diffrn_reflns_limit_h_min -14
_diffrn_reflns_limit_k_max 28
_diffrn_reflns_limit_k_min -28
_diffrn_reflns_limit_l_max 12
_diffrn_reflns_limit_l_min -12
_diffrn_reflns_number 55209
_diffrn_reflns_theta_full 25.242
_diffrn_reflns_theta_max 27.562
_diffrn_reflns_theta_min 2.350
_diffrn_standards_decay_% 0
_diffrn_standards_interval_count 0
_diffrn_standards_interval_time 0
_diffrn_standards_number 0
_exptl_absorpt_coefficient_mu 0.081
_exptl_absorpt_correction_T_max 0.992
_exptl_absorpt_correction_T_min 0.958
_exptl_absorpt_correction_type multi-scan
_exptl_absorpt_process_details
;
(SADABS-2016/2; Bruker, 2016)
;
_exptl_crystal_colour colourless
_exptl_crystal_density_diffrn 1.292
_exptl_crystal_description block
_exptl_crystal_F_000 952
_exptl_crystal_size_max 0.150
_exptl_crystal_size_mid 0.120
_exptl_crystal_size_min 0.100
_refine_diff_density_max 0.295
_refine_diff_density_min -0.294
_refine_ls_extinction_method none
_refine_ls_goodness_of_fit_ref 1.063
_refine_ls_hydrogen_treatment constr
_refine_ls_matrix_type full
_refine_ls_number_parameters 309
_refine_ls_number_reflns 5340
_refine_ls_number_restraints 0
_refine_ls_restrained_S_all 1.063
_refine_ls_R_factor_all 0.0482
_refine_ls_R_factor_gt 0.0398
_refine_ls_shift/su_max 0.001
_refine_ls_shift/su_mean 0.000
_refine_ls_structure_factor_coef Fsqd
_refine_ls_weighting_details 'w = 1/[\s^2^(Fo^2^)+(0.0445P)^2^+1.0860P] where P=(Fo^2^+2Fc^2^)/3'
_refine_ls_weighting_scheme calc
_refine_ls_wR_factor_gt 0.0941
_refine_ls_wR_factor_ref 0.0991
_reflns_number_gt 4632
_reflns_number_total 5340
_reflns_threshold_expression I>2\s(I)
_cod_data_source_file sk3669sup1.cif
_cod_data_source_block III
_cod_original_sg_symbol_H-M 'P 21/c'
_cod_database_code 2311921
_shelx_space_group_comment
;
The symmetry employed for this shelxl refinement is uniquely defined
by the following loop, which should always be used as a source of
symmetry information in preference to the above space-group names.
They are only intended as comments.
;
_shelx_estimated_absorpt_t_min 0.988
_shelx_estimated_absorpt_t_max 0.992
_shelxl_version_number 2.014

loop_
_space_group_symop_operation_xyz
'x, y, z'
'-x, y+1/2, -z+1/2'
'-x, -y, -z'
'x, -y-1/2, z-1/2'

loop_
_atom_site_type_symbol
_atom_site_label
_atom_site_fract_x
_atom_site_fract_y
_atom_site_fract_z
_atom_site_U_iso_or_equiv
_atom_site_adp_type
_atom_site_calc_flag
_atom_site_occupancy
N N1 0.80264(8) 0.37886(4) 0.45145(10) 0.01130(19) Uani d 1
N N2 0.89302(8) 0.40971(5) 0.39852(10) 0.0131(2) Uani d 1
C C3 0.84320(10) 0.43370(5) 0.27671(12) 0.0124(2) Uani d 1
C C4 0.72041(10) 0.41987(5) 0.25019(11) 0.0112(2) Uani d 1
C C5 0.69607(9) 0.38489(5) 0.36443(11) 0.0106(2) Uani d 1
C C11 0.83393(9) 0.34601(5) 0.58063(11) 0.0117(2) Uani d 1
C C12 0.91643(10) 0.37292(6) 0.68399(12) 0.0157(2) Uani d 1
H H12 0.9445 0.4138 0.6715 0.019 Uiso calc 1
C C13 0.95754(11) 0.33982(6) 0.80550(13) 0.0211(3) Uani d 1
H H13 1.0144 0.3579 0.8759 0.025 Uiso calc 1
C C14 0.91545(11) 0.28030(7) 0.82398(14) 0.0237(3) Uani d 1
H H14 0.9443 0.2574 0.9065 0.028 Uiso calc 1
C C15 0.83127(11) 0.25443(6) 0.72181(14) 0.0215(3) Uani d 1
H H15 0.8014 0.2141 0.7358 0.026 Uiso calc 1
C C16 0.79004(10) 0.28685(5) 0.59898(12) 0.0150(2) Uani d 1
H H16 0.7328 0.2688 0.5289 0.018 Uiso calc 1
C C31 0.91846(10) 0.47178(6) 0.19176(13) 0.0175(2) Uani d 1
H H31A 1.0003 0.4734 0.2403 0.026 Uiso calc 1
H H31C 0.8861 0.5139 0.1811 0.026 Uiso calc 1
H H31B 0.9181 0.4530 0.0983 0.026 Uiso calc 1
N N41 0.70245(9) 0.48378(5) -0.07521(10) 0.0148(2) Uani d 1
N N42 0.66402(9) 0.43154(4) -0.00832(10) 0.0140(2) Uani d 1
C C42 0.66466(11) 0.37542(5) -0.07026(12) 0.0159(2) Uani d 1
H H42 0.6951 0.3722 -0.1579 0.019 Uiso calc 1
O O42 0.62793(8) 0.32863(4) -0.01887(10) 0.0210(2) Uani d 1
C C43 0.63066(10) 0.44466(5) 0.13454(11) 0.0121(2) Uani d 1
H H43 0.5499 0.4274 0.1427 0.015 Uiso calc 1
C C44 0.62607(10) 0.51618(5) 0.13055(12) 0.0136(2) Uani d 1
H H44A 0.5429 0.5314 0.1207 0.016 Uiso calc 1
H H44B 0.6714 0.5343 0.2167 0.016 Uiso calc 1
C C45 0.68405(10) 0.53129(5) 0.00081(12) 0.0133(2) Uani d 1
C C451 0.72318(10) 0.59351(5) -0.03545(12) 0.0151(2) Uani d 1
C C452 0.80060(11) 0.60095(6) -0.13649(13) 0.0186(2) Uani d 1
H H452 0.8254 0.5656 -0.1843 0.022 Uiso calc 1
C C453 0.84159(12) 0.65907(6) -0.16787(14) 0.0231(3) Uani d 1
H H453 0.8936 0.6637 -0.2374 0.028 Uiso calc 1
C C454 0.80620(12) 0.71070(6) -0.09689(14) 0.0244(3) Uani d 1
H H454 0.8351 0.7506 -0.1170 0.029 Uiso calc 1
C C455 0.72883(13) 0.70409(6) 0.00313(14) 0.0238(3) Uani d 1
H H455 0.7044 0.7396 0.0508 0.029 Uiso calc 1
C C456 0.68696(12) 0.64578(6) 0.03389(13) 0.0194(3) Uani d 1
H H456 0.6337 0.6415 0.1021 0.023 Uiso calc 1
N N51 0.58691(8) 0.36254(5) 0.39252(10) 0.0136(2) Uani d 1
C C51 0.52849(10) 0.31290(6) 0.30513(13) 0.0165(2) Uani d 1
H H51C 0.5577 0.3127 0.2131 0.025 Uiso calc 1
H H51B 0.4421 0.3197 0.2916 0.025 Uiso calc 1
H H51A 0.5464 0.2729 0.3521 0.025 Uiso calc 1
C C52 0.55016(10) 0.36967(6) 0.53234(12) 0.0151(2) Uani d 1
H H52A 0.6043 0.3992 0.5883 0.018 Uiso calc 1
H H52B 0.5569 0.3292 0.5817 0.018 Uiso calc 1
C C521 0.42311(10) 0.39300(5) 0.52380(12) 0.0135(2) Uani d 1
C C522 0.38815(11) 0.44714(6) 0.44973(13) 0.0172(2) Uani d 1
H H522 0.4435 0.4686 0.4010 0.021 Uiso calc 1
C C523 0.27323(11) 0.46987(6) 0.44673(13) 0.0190(3) Uani d 1
H H523 0.2509 0.5074 0.3980 0.023 Uiso calc 1
C C524 0.19055(11) 0.43807(6) 0.51468(13) 0.0197(3) Uani d 1
H H524 0.1118 0.4536 0.5123 0.024 Uiso calc 1
C C525 0.22356(11) 0.38368(6) 0.58575(14) 0.0191(3) Uani d 1
H H525 0.1670 0.3614 0.6310 0.023 Uiso calc 1
C C526 0.33977(10) 0.36144(5) 0.59120(13) 0.0154(2) Uani d 1
H H526 0.3622 0.3243 0.6415 0.018 Uiso calc 1

loop_
_atom_site_aniso_label
_atom_site_aniso_U_11
_atom_site_aniso_U_22
_atom_site_aniso_U_33
_atom_site_aniso_U_12
_atom_site_aniso_U_13
_atom_site_aniso_U_23
N1 0.0079(4) 0.0134(4) 0.0125(4) -0.0015(3) 0.0012(3) 0.0018(4)
N2 0.0097(4) 0.0147(5) 0.0151(5) -0.0014(4) 0.0023(4) 0.0023(4)
C3 0.0116(5) 0.0119(5) 0.0136(5) 0.0010(4) 0.0017(4) 0.0000(4)
C4 0.0107(5) 0.0110(5) 0.0115(5) 0.0007(4) 0.0006(4) -0.0011(4)
C5 0.0091(5) 0.0110(5) 0.0115(5) 0.0001(4) 0.0003(4) -0.0023(4)
C11 0.0091(5) 0.0148(5) 0.0112(5) 0.0027(4) 0.0022(4) 0.0013(4)
C12 0.0121(5) 0.0191(6) 0.0156(5) -0.0023(4) 0.0013(4) 0.0007(4)
C13 0.0137(5) 0.0338(7) 0.0148(6) -0.0018(5) -0.0016(4) 0.0036(5)
C14 0.0176(6) 0.0346(7) 0.0184(6) 0.0019(5) 0.0010(5) 0.0137(5)
C15 0.0177(6) 0.0225(6) 0.0248(6) -0.0007(5) 0.0048(5) 0.0100(5)
C16 0.0119(5) 0.0160(5) 0.0170(6) -0.0003(4) 0.0021(4) 0.0013(4)
C31 0.0127(5) 0.0214(6) 0.0183(6) -0.0018(4) 0.0019(4) 0.0055(5)
N41 0.0167(5) 0.0142(5) 0.0128(5) 0.0015(4) -0.0003(4) 0.0019(4)
N42 0.0178(5) 0.0130(5) 0.0109(4) 0.0011(4) 0.0012(4) 0.0004(4)
C42 0.0169(6) 0.0161(6) 0.0139(5) 0.0036(4) -0.0004(4) -0.0024(4)
O42 0.0266(5) 0.0142(4) 0.0223(5) 0.0004(3) 0.0035(4) -0.0015(3)
C43 0.0113(5) 0.0138(5) 0.0110(5) 0.0019(4) 0.0005(4) -0.0009(4)
C44 0.0138(5) 0.0130(5) 0.0134(5) 0.0031(4) 0.0001(4) -0.0001(4)
C45 0.0122(5) 0.0154(5) 0.0113(5) 0.0030(4) -0.0024(4) 0.0012(4)
C451 0.0154(5) 0.0150(5) 0.0134(5) 0.0019(4) -0.0036(4) 0.0014(4)
C452 0.0174(6) 0.0188(6) 0.0190(6) 0.0002(5) 0.0005(5) -0.0005(5)
C453 0.0214(6) 0.0249(7) 0.0227(6) -0.0028(5) 0.0020(5) 0.0047(5)
C454 0.0278(7) 0.0170(6) 0.0265(7) -0.0032(5) -0.0034(5) 0.0068(5)
C455 0.0331(7) 0.0144(6) 0.0224(6) 0.0043(5) -0.0019(5) 0.0007(5)
C456 0.0249(6) 0.0169(6) 0.0157(6) 0.0039(5) 0.0007(5) 0.0022(5)
N51 0.0097(4) 0.0189(5) 0.0126(5) -0.0042(4) 0.0027(4) -0.0031(4)
C51 0.0140(5) 0.0168(6) 0.0185(6) -0.0045(4) 0.0013(4) -0.0029(4)
C52 0.0114(5) 0.0219(6) 0.0122(5) -0.0007(4) 0.0021(4) 0.0000(4)
C521 0.0110(5) 0.0172(5) 0.0123(5) -0.0020(4) 0.0013(4) -0.0045(4)
C522 0.0154(5) 0.0192(6) 0.0170(6) -0.0041(4) 0.0017(4) -0.0003(5)
C523 0.0183(6) 0.0176(6) 0.0200(6) 0.0012(5) -0.0021(5) -0.0024(5)
C524 0.0122(5) 0.0239(6) 0.0226(6) 0.0012(5) 0.0009(5) -0.0103(5)
C525 0.0147(6) 0.0206(6) 0.0236(6) -0.0048(5) 0.0082(5) -0.0066(5)
C526 0.0155(5) 0.0142(5) 0.0172(5) -0.0025(4) 0.0049(4) -0.0035(4)

loop_
_atom_type_symbol
_atom_type_description
_atom_type_scat_dispersion_real
_atom_type_scat_dispersion_imag
_atom_type_scat_source
C C 0.0033 0.0016 'International Tables Vol C Tables 4.2.6.8 and 6.1.1.4'
H H 0.0000 0.0000 'International Tables Vol C Tables 4.2.6.8 and 6.1.1.4'
N N 0.0061 0.0033 'International Tables Vol C Tables 4.2.6.8 and 6.1.1.4'
O O 0.0106 0.0060 'International Tables Vol C Tables 4.2.6.8 and 6.1.1.4'

loop_
_geom_angle_atom_site_label_1
_geom_angle_atom_site_label_2
_geom_angle_atom_site_label_3
_geom_angle
N2 N1 C5 111.60(9)
N2 N1 C11 116.66(9)
C5 N1 C11 131.72(9)
C3 N2 N1 105.17(9)
N2 C3 C4 111.54(10)
N2 C3 C31 118.85(10)
C4 C3 C31 129.56(10)
C5 C4 C3 105.62(10)
C5 C4 C43 126.12(10)
C3 C4 C43 127.75(10)
N1 C5 C4 106.04(10)
N1 C5 N51 125.63(10)
C4 C5 N51 128.25(10)
C16 C11 C12 120.74(11)
C16 C11 N1 120.95(10)
C12 C11 N1 118.14(11)
C13 C12 C11 119.73(12)
C13 C12 H12 120.1
C11 C12 H12 120.1
C12 C13 C14 119.96(12)
C12 C13 H13 120.0
C14 C13 H13 120.0
C15 C14 C13 119.85(12)
C15 C14 H14 120.1
C13 C14 H14 120.1
C14 C15 C16 120.80(12)
C14 C15 H15 119.6
C16 C15 H15 119.6
C11 C16 C15 118.88(11)
C11 C16 H16 120.6
C15 C16 H16 120.6
C3 C31 H31A 109.5
C3 C31 H31C 109.5
H31A C31 H31C 109.5
C3 C31 H31B 109.5
H31A C31 H31B 109.5
H31C C31 H31B 109.5
C45 N41 N42 107.51(10)
C42 N42 N41 120.32(10)
C42 N42 C43 126.09(10)
N41 N42 C43 113.52(9)
O42 C42 N42 122.99(12)
O42 C42 H42 118.5
N42 C42 H42 118.5
N42 C43 C4 112.18(9)
N42 C43 C44 100.30(9)
C4 C43 C44 113.13(9)
N42 C43 H43 110.3
C4 C43 H43 110.3
C44 C43 H43 110.3
C45 C44 C43 102.63(9)
C45 C44 H44A 111.2
C43 C44 H44A 111.2
C45 C44 H44B 111.2
C43 C44 H44B 111.2
H44A C44 H44B 109.2
N41 C45 C451 121.14(11)
N41 C45 C44 114.23(11)
C451 C45 C44 124.56(10)
C456 C451 C452 119.07(12)
C456 C451 C45 120.58(11)
C452 C451 C45 120.31(11)
C453 C452 C451 120.90(12)
C453 C452 H452 119.6
C451 C452 H452 119.6
C452 C453 C454 119.56(13)
C452 C453 H453 120.2
C454 C453 H453 120.2
C455 C454 C453 120.21(12)
C455 C454 H454 119.9
C453 C454 H454 119.9
C454 C455 C456 120.22(12)
C454 C455 H455 119.9
C456 C455 H455 119.9
C455 C456 C451 120.03(12)
C455 C456 H456 120.0
C451 C456 H456 120.0
C5 N51 C52 120.77(9)
C5 N51 C51 119.46(9)
C52 N51 C51 115.94(9)
N51 C51 H51C 109.5
N51 C51 H51B 109.5
H51C C51 H51B 109.5
N51 C51 H51A 109.5
H51C C51 H51A 109.5
H51B C51 H51A 109.5
N51 C52 C521 111.77(10)
N51 C52 H52A 109.3
C521 C52 H52A 109.3
N51 C52 H52B 109.3
C521 C52 H52B 109.3
H52A C52 H52B 107.9
C526 C521 C522 118.75(11)
C526 C521 C52 120.73(11)
C522 C521 C52 120.52(10)
C523 C522 C521 120.53(11)
C523 C522 H522 119.7
C521 C522 H522 119.7
C522 C523 C524 120.30(12)
C522 C523 H523 119.8
C524 C523 H523 119.8
C525 C524 C523 119.59(11)
C525 C524 H524 120.2
C523 C524 H524 120.2
C524 C525 C526 120.14(11)
C524 C525 H525 119.9
C526 C525 H525 119.9
C521 C526 C525 120.66(12)
C521 C526 H526 119.7
C525 C526 H526 119.7

loop_
_geom_bond_atom_site_label_1
_geom_bond_atom_site_label_2
_geom_bond_distance
N1 N2 1.3726(14)
N1 C5 1.3762(15)
N1 C11 1.4256(15)
N2 C3 1.3279(16)
C3 C4 1.4111(16)
C3 C31 1.4981(16)
C4 C5 1.3844(16)
C4 C43 1.4957(16)
C5 N51 1.3859(15)
C11 C16 1.3890(17)
C11 C12 1.3915(17)
C12 C13 1.3886(18)
C12 H12 0.9500
C13 C14 1.389(2)
C13 H13 0.9500
C14 C15 1.386(2)
C14 H14 0.9500
C15 C16 1.3914(18)
C15 H15 0.9500
C16 H16 0.9500
C31 H31A 0.9800
C31 H31C 0.9800
C31 H31B 0.9800
N41 C45 1.2890(16)
N41 N42 1.3934(15)
N42 C42 1.3480(16)
N42 C43 1.4908(16)
C42 O42 1.2195(16)
C42 H42 0.9500
C43 C44 1.5440(18)
C43 H43 1.0000
C44 C45 1.5135(17)
C44 H44A 0.9900
C44 H44B 0.9900
C45 C451 1.4691(18)
C451 C456 1.3968(18)
C451 C452 1.3972(18)
C452 C453 1.3835(19)
C452 H452 0.9500
C453 C454 1.390(2)
C453 H453 0.9500
C454 C455 1.387(2)
C454 H454 0.9500
C455 C456 1.3895(19)
C455 H455 0.9500
C456 H456 0.9500
N51 C52 1.4591(16)
N51 C51 1.4604(16)
C51 H51C 0.9800
C51 H51B 0.9800
C51 H51A 0.9800
C52 C521 1.5156(17)
C52 H52A 0.9900
C52 H52B 0.9900
C521 C526 1.3895(17)
C521 C522 1.3950(18)
C522 C523 1.3871(18)
C522 H522 0.9500
C523 C524 1.3895(19)
C523 H523 0.9500
C524 C525 1.382(2)
C524 H524 0.9500
C525 C526 1.3947(18)
C525 H525 0.9500
C526 H526 0.9500

loop_
_geom_hbond_atom_site_label_D
_geom_hbond_atom_site_label_H
_geom_hbond_atom_site_label_A
_geom_hbond_site_symmetry_A
_geom_hbond_distance_DH
_geom_hbond_distance_HA
_geom_hbond_distance_DA
_geom_hbond_angle_DHA
_geom_hbond_publ_flag
C16 H16 O42 4_566 0.95 2.43 3.207(2) 139 no
C44 H44A N42 3_665 0.99 2.57 3.520(3) 161 no
C44 H44B Cg2 3_666 0.99 2.73 3.646(3) 154 no

loop_
_geom_torsion_atom_site_label_1
_geom_torsion_atom_site_label_2
_geom_torsion_atom_site_label_3
_geom_torsion_atom_site_label_4
_geom_torsion
C5 N1 N2 C3 -1.47(12)
C11 N1 N2 C3 177.20(9)
N1 N2 C3 C4 1.05(12)
N1 N2 C3 C31 178.99(10)
N2 C3 C4 C5 -0.29(13)
C31 C3 C4 C5 -177.94(11)
N2 C3 C4 C43 171.88(10)
C31 C3 C4 C43 -5.77(19)
N2 N1 C5 C4 1.31(12)
C11 N1 C5 C4 -177.10(11)
N2 N1 C5 N51 -175.71(10)
C11 N1 C5 N51 5.89(19)
C3 C4 C5 N1 -0.60(12)
C43 C4 C5 N1 -172.94(10)
C3 C4 C5 N51 176.31(11)
C43 C4 C5 N51 3.97(19)
N2 N1 C11 C16 -136.73(11)
C5 N1 C11 C16 41.61(17)
N2 N1 C11 C12 38.68(14)
C5 N1 C11 C12 -142.99(12)
C16 C11 C12 C13 1.50(17)
N1 C11 C12 C13 -173.92(10)
C11 C12 C13 C14 -0.60(18)
C12 C13 C14 C15 -0.84(19)
C13 C14 C15 C16 1.4(2)
C12 C11 C16 C15 -0.94(17)
N1 C11 C16 C15 174.34(10)
C14 C15 C16 C11 -0.51(18)
C45 N41 N42 C42 175.13(10)
C45 N41 N42 C43 -7.81(13)
N41 N42 C42 O42 -177.22(11)
C43 N42 C42 O42 6.11(19)
C42 N42 C43 C4 69.45(14)
N41 N42 C43 C4 -107.41(11)
C42 N42 C43 C44 -170.20(11)
N41 N42 C43 C44 12.94(11)
C5 C4 C43 N42 -131.64(12)
C3 C4 C43 N42 57.71(15)
C5 C4 C43 C44 115.77(12)
C3 C4 C43 C44 -54.88(15)
N42 C43 C44 C45 -12.20(10)
C4 C43 C44 C45 107.47(11)
N42 N41 C45 C451 175.48(10)
N42 N41 C45 C44 -1.53(13)
C43 C44 C45 N41 9.44(13)
C43 C44 C45 C451 -167.45(10)
N41 C45 C451 C456 170.03(11)
C44 C45 C451 C456 -13.28(17)
N41 C45 C451 C452 -12.20(17)
C44 C45 C451 C452 164.49(11)
C456 C451 C452 C453 0.19(18)
C45 C451 C452 C453 -177.61(11)
C451 C452 C453 C454 0.64(19)
C452 C453 C454 C455 -1.0(2)
C453 C454 C455 C456 0.5(2)
C454 C455 C456 C451 0.31(19)
C452 C451 C456 C455 -0.66(18)
C45 C451 C456 C455 177.13(11)
N1 C5 N51 C52 43.55(16)
C4 C5 N51 C52 -132.80(13)
N1 C5 N51 C51 -113.52(13)
C4 C5 N51 C51 70.13(16)
C5 N51 C52 C521 133.46(11)
C51 N51 C52 C521 -68.70(13)
N51 C52 C521 C526 126.73(12)
N51 C52 C521 C522 -54.22(15)
C526 C521 C522 C523 1.72(17)
C52 C521 C522 C523 -177.35(11)
C521 C522 C523 C524 -1.62(18)
C522 C523 C524 C525 0.19(18)
C523 C524 C525 C526 1.09(18)
C522 C521 C526 C525 -0.43(17)
C52 C521 C526 C525 178.63(11)
C524 C525 C526 C521 -0.97(18)
